data_2224093
loop_
_publ_author_name
'He, Long'
'Chen, Lian-Mei'

_publ_section_title
;
 Trimethyl
 5-(2-chloro-4-fluorophenyl)-2-phenylpyrrolidine-2,3,4-tricarboxylate
;
_journal_coeditor_code XU2655
_journal_issue 11
_journal_name_full 'Acta Crystallographica Section E'
_journal_page_first o2927
_journal_paper_doi 10.1107/S1600536809044274
_journal_volume 65
_journal_year 2009
_chemical_formula_iupac 'C22 H21 Cl F N O6'
_chemical_formula_moiety 'C22 H21 Cl F N O6'
_chemical_formula_sum 'C22 H21 Cl F N O6'
_chemical_formula_weight 449.85
_chemical_name_systematic
;Trimethyl
 5-(2-chloro-4-fluorophenyl)-2-phenylpyrrolidine-2,3,4-tricarboxylate
;
_space_group_IT_number 19
_symmetry_cell_setting orthorhombic
_symmetry_space_group_name_Hall 'P 2ac 2ab'
_symmetry_space_group_name_H-M 'P 21 21 21'
_atom_sites_solution_hydrogens geom
_atom_sites_solution_primary direct
_atom_sites_solution_secondary difmap
_audit_creation_method SHELXL-97
_cell_angle_alpha 90.00
_cell_angle_beta 90.00
_cell_angle_gamma 90.00
_cell_formula_units_Z 4
_cell_length_a 9.474(3)
_cell_length_b 15.057(8)
_cell_length_c 15.182(5)
_cell_measurement_reflns_used 23516
_cell_measurement_temperature 298(2)
_cell_measurement_theta_max 62.7903
_cell_measurement_theta_min 2.9108
_cell_volume 2165.7(15)
_computing_cell_refinement 'CrysAlis Pro (Oxford Diffraction, 2009)'
_computing_data_collection 'CrysAlis Pro (Oxford Diffraction, 2009)'
_computing_data_reduction 'CrysAlis Pro (Oxford Diffraction, 2009)'
_computing_molecular_graphics 'ORTEP-3 (Farrugia, 1997)'
_computing_publication_material 'SHELXL97 (Sheldrick, 2008)'
_computing_structure_refinement 'SHELXL97 (Sheldrick, 2008)'
_computing_structure_solution 'SHELXS97 (Sheldrick, 2008)'
_diffrn_ambient_temperature 298(2)
_diffrn_detector_area_resol_mean 15.9149
_diffrn_measured_fraction_theta_full 0.998
_diffrn_measured_fraction_theta_max 0.998
_diffrn_measurement_device_type 'Oxford Diffraction Gemini S Ultra'
_diffrn_measurement_method \w
_diffrn_radiation_monochromator mirror
_diffrn_radiation_source 'Enhance Ultra (Cu) X-ray Source'
_diffrn_radiation_type CuK\a
_diffrn_radiation_wavelength 1.54184
_diffrn_reflns_av_R_equivalents 0.0247
_diffrn_reflns_av_sigmaI/netI 0.0107
_diffrn_reflns_limit_h_max 10
_diffrn_reflns_limit_h_min -10
_diffrn_reflns_limit_k_max 17
_diffrn_reflns_limit_k_min -17
_diffrn_reflns_limit_l_max 17
_diffrn_reflns_limit_l_min -17
_diffrn_reflns_number 32943
_diffrn_reflns_theta_full 62.63
_diffrn_reflns_theta_max 62.63
_diffrn_reflns_theta_min 4.14
_diffrn_standards_number 0
_exptl_absorpt_coefficient_mu 1.981
_exptl_absorpt_correction_T_max 0.9430
_exptl_absorpt_correction_T_min 0.5198
_exptl_absorpt_correction_type multi-scan
_exptl_absorpt_process_details
;
(CrysAlis Pro; Oxford Diffraction, 2009)
;
_exptl_crystal_colour colourless
_exptl_crystal_density_diffrn 1.380
_exptl_crystal_density_method 'not measured'
_exptl_crystal_description platelet
_exptl_crystal_F_000 936
_exptl_crystal_size_max 0.38
_exptl_crystal_size_mid 0.36
_exptl_crystal_size_min 0.03
_refine_diff_density_max 0.119
_refine_diff_density_min -0.160
_refine_ls_abs_structure_details 'Flack (1983), 1456 Friedel pairs'
_refine_ls_abs_structure_Flack -0.001(11)
_refine_ls_extinction_coef 0.0055(2)
_refine_ls_extinction_expression Fc^*^=kFc[1+0.001xFc^2^\l^3^/sin(2\q)]^-1/4^
_refine_ls_extinction_method 'SHELXL97 (Sheldrick, 2008)'
_refine_ls_goodness_of_fit_ref 1.049
_refine_ls_hydrogen_treatment mixed
_refine_ls_matrix_type full
_refine_ls_number_parameters 290
_refine_ls_number_reflns 3442
_refine_ls_number_restraints 1
_refine_ls_restrained_S_all 1.049
_refine_ls_R_factor_all 0.0245
_refine_ls_R_factor_gt 0.0235
_refine_ls_shift/su_max 0.001
_refine_ls_shift/su_mean 0.000
_refine_ls_structure_factor_coef Fsqd
_refine_ls_weighting_details 'calc w=1/[\s^2^(Fo^2^)+(0.0318P)^2^+0.3155P] where P=(Fo^2^+2Fc^2^)/3'
_refine_ls_weighting_scheme calc
_refine_ls_wR_factor_gt 0.0599
_refine_ls_wR_factor_ref 0.0603
_reflns_number_gt 3332
_reflns_number_total 3442
_reflns_threshold_expression I>2\s(I)
_cod_data_source_file xu2655.cif
_cod_data_source_block I
_cod_database_code 2224093
_cod_database_fobs_code 2224093

loop_
_symmetry_equiv_pos_as_xyz
'x, y, z'
'-x+1/2, -y, z+1/2'
'x+1/2, -y+1/2, -z'
'-x, y+1/2, -z+1/2'

loop_
_atom_site_type_symbol
_atom_site_label
_atom_site_fract_x
_atom_site_fract_y
_atom_site_fract_z
_atom_site_U_iso_or_equiv
_atom_site_adp_type
_atom_site_calc_flag
_atom_site_refinement_flags
_atom_site_occupancy
_atom_site_disorder_assembly
_atom_site_disorder_group
Cl Cl1 0.87819(6) 0.40571(3) 0.69190(3) 0.06039(14) Uani d . 1 . .
F F1 1.10815(14) 0.42498(8) 0.39470(7) 0.0789(4) Uani d . 1 . .
O O1 0.64936(15) 0.70388(7) 0.55124(8) 0.0578(3) Uani d . 1 . .
O O2 0.59938(18) 0.55992(8) 0.53671(8) 0.0715(4) Uani d D 1 . .
O O3 0.50206(14) 0.80786(9) 0.73253(11) 0.0735(4) Uani d . 1 A .
O O4 0.41937(11) 0.67622(8) 0.68953(9) 0.0568(3) Uani d . 1 A .
O O5 0.79799(13) 0.86655(7) 0.67762(8) 0.0553(3) Uani d . 1 . .
O O6 0.74501(13) 0.87248(7) 0.82137(7) 0.0509(3) Uani d . 1 . .
N N1 0.89048(14) 0.69866(8) 0.69034(9) 0.0390(3) Uani d . 1 A .
H H1 0.870(2) 0.7278(11) 0.6438(12) 0.047 Uiso d . 1 . .
C C1 1.0498(2) 0.46980(13) 0.46390(11) 0.0546(4) Uani d . 1 . .
C C2 1.00115(19) 0.42137(12) 0.53368(11) 0.0500(4) Uani d . 1 . .
H H2 1.0094 0.3598 0.5350 0.060 Uiso calc R 1 . .
C C3 0.93922(17) 0.46752(10) 0.60228(10) 0.0417(4) Uani d . 1 . .
C C4 0.92532(15) 0.55915(10) 0.60251(10) 0.0386(3) Uani d . 1 . .
C C5 0.98023(19) 0.60471(12) 0.53049(11) 0.0509(4) Uani d . 1 . .
H H5 0.9745 0.6664 0.5293 0.061 Uiso calc R 1 . .
C C6 1.0431(2) 0.56086(13) 0.46054(12) 0.0588(5) Uani d . 1 . .
H H6 1.0796 0.5921 0.4128 0.071 Uiso calc R 1 . .
C C7 0.85178(16) 0.60535(9) 0.67778(9) 0.0379(3) Uani d . 1 A .
H H7 0.8783 0.5738 0.7318 0.045 Uiso calc R 1 . .
C C8 0.68738(15) 0.60534(10) 0.67347(10) 0.0393(3) Uani d . 1 . .
H H8 0.6491 0.5473 0.6902 0.047 Uiso calc R 1 A .
C C9 0.65018(15) 0.67691(10) 0.74326(10) 0.0390(3) Uani d . 1 A .
H H9 0.6296 0.6450 0.7980 0.047 Uiso calc R 1 . .
C C10 0.79423(16) 0.72962(10) 0.75935(10) 0.0372(3) Uani d . 1 . .
C C11 0.85468(17) 0.70603(9) 0.85036(10) 0.0386(3) Uani d . 1 A .
C C12 0.99477(17) 0.68067(11) 0.86012(11) 0.0468(4) Uani d . 1 . .
H H12 1.0537 0.6788 0.8111 0.056 Uiso calc R 1 A .
C C13 1.0475(2) 0.65805(12) 0.94231(13) 0.0589(5) Uani d . 1 A .
H H13 1.1410 0.6401 0.9477 0.071 Uiso calc R 1 . .
C C14 0.9633(2) 0.66181(12) 1.01602(12) 0.0604(5) Uani d . 1 . .
H H14 0.9992 0.6464 1.0710 0.073 Uiso calc R 1 A .
C C15 0.8256(2) 0.68856(12) 1.00731(12) 0.0565(5) Uani d . 1 A .
H H15 0.7685 0.6928 1.0569 0.068 Uiso calc R 1 . .
C C16 0.77124(19) 0.70915(11) 0.92558(11) 0.0478(4) Uani d . 1 . .
H H16 0.6769 0.7254 0.9207 0.057 Uiso calc R 1 A .
C C17 0.77865(16) 0.83067(10) 0.74725(11) 0.0409(3) Uani d . 1 A .
C C18 0.7123(2) 0.96590(11) 0.81177(15) 0.0666(5) Uani d . 1 . .
H H18A 0.7012 0.9922 0.8690 0.100 Uiso calc R 1 . .
H H18B 0.6263 0.9724 0.7790 0.100 Uiso calc R 1 . .
H H18C 0.7878 0.9950 0.7810 0.100 Uiso calc R 1 . .
C C19 0.51912(18) 0.73007(12) 0.72121(11) 0.0462(4) Uani d . 1 . .
C C20 0.2893(2) 0.71857(16) 0.66086(19) 0.0810(7) Uani d . 1 . .
H H20A 0.2229 0.6739 0.6429 0.121 Uiso calc R 1 A .
H H20B 0.3088 0.7573 0.6121 0.121 Uiso calc R 1 . .
H H20C 0.2502 0.7524 0.7086 0.121 Uiso calc R 1 . .
C C21 0.64215(18) 0.63050(10) 0.58152(10) 0.0442(4) Uani d . 1 A .
C C22A 0.5863(10) 0.5705(4) 0.4390(3) 0.0813(19) Uani d PD 0.651(12) A 1
H H22A 0.6715 0.5505 0.4112 0.122 Uiso calc PR 0.651(12) A 1
H H22B 0.5708 0.6319 0.4251 0.122 Uiso calc PR 0.651(12) A 1
H H22C 0.5081 0.5358 0.4181 0.122 Uiso calc PR 0.651(12) A 1
C C22B 0.5167(16) 0.5848(8) 0.4569(7) 0.0813(19) Uani d PD 0.349(12) A 2
H H22D 0.4260 0.6070 0.4744 0.122 Uiso calc PR 0.349(12) A 2
H H22E 0.5046 0.5335 0.4201 0.122 Uiso calc PR 0.349(12) A 2
H H22F 0.5664 0.6300 0.4248 0.122 Uiso calc PR 0.349(12) A 2

loop_
_atom_site_aniso_label
_atom_site_aniso_U_11
_atom_site_aniso_U_22
_atom_site_aniso_U_33
_atom_site_aniso_U_12
_atom_site_aniso_U_13
_atom_site_aniso_U_23
Cl1 0.0909(3) 0.0400(2) 0.0503(2) 0.0019(2) 0.0084(2) 0.00626(17)
F1 0.0926(9) 0.0837(8) 0.0604(6) 0.0170(7) 0.0228(6) -0.0173(6)
O1 0.0762(9) 0.0468(7) 0.0505(7) -0.0035(6) -0.0099(6) 0.0073(5)
O2 0.1081(12) 0.0502(7) 0.0562(7) -0.0174(7) -0.0325(7) 0.0010(6)
O3 0.0495(7) 0.0544(8) 0.1167(13) 0.0096(6) -0.0117(7) -0.0141(8)
O4 0.0371(6) 0.0568(7) 0.0766(8) -0.0006(5) -0.0088(6) -0.0026(7)
O5 0.0692(8) 0.0449(6) 0.0519(7) 0.0018(5) 0.0049(6) 0.0112(5)
O6 0.0651(8) 0.0368(5) 0.0507(6) 0.0065(5) -0.0016(6) -0.0044(5)
N1 0.0423(7) 0.0352(6) 0.0393(6) -0.0019(5) 0.0035(6) -0.0011(5)
C1 0.0541(10) 0.0627(11) 0.0468(10) 0.0104(9) 0.0073(8) -0.0100(8)
C2 0.0556(10) 0.0442(9) 0.0502(9) 0.0081(8) -0.0030(8) -0.0062(7)
C3 0.0452(9) 0.0401(8) 0.0399(8) 0.0012(7) -0.0021(7) 0.0014(6)
C4 0.0372(8) 0.0399(8) 0.0387(8) 0.0003(6) -0.0026(6) 0.0005(6)
C5 0.0582(10) 0.0446(9) 0.0499(9) 0.0028(8) 0.0104(8) 0.0041(7)
C6 0.0666(12) 0.0620(12) 0.0478(10) 0.0016(10) 0.0155(9) 0.0046(8)
C7 0.0412(8) 0.0349(7) 0.0376(7) -0.0011(6) 0.0000(6) 0.0004(6)
C8 0.0409(8) 0.0351(7) 0.0419(8) -0.0020(6) -0.0008(6) 0.0021(6)
C9 0.0374(8) 0.0407(8) 0.0389(8) -0.0026(7) 0.0007(7) 0.0022(6)
C10 0.0365(8) 0.0372(8) 0.0380(8) 0.0002(6) 0.0017(6) 0.0001(6)
C11 0.0420(8) 0.0329(7) 0.0410(8) -0.0010(6) -0.0030(7) 0.0002(6)
C12 0.0405(9) 0.0459(9) 0.0541(10) -0.0006(7) -0.0036(7) -0.0052(7)
C13 0.0521(11) 0.0548(10) 0.0697(12) 0.0039(9) -0.0210(10) 0.0005(9)
C14 0.0737(14) 0.0547(11) 0.0529(11) -0.0088(10) -0.0200(10) 0.0087(9)
C15 0.0655(12) 0.0618(10) 0.0421(9) -0.0092(9) -0.0007(8) 0.0058(8)
C16 0.0450(9) 0.0541(9) 0.0443(9) 0.0005(7) 0.0005(7) 0.0030(7)
C17 0.0386(8) 0.0377(8) 0.0465(9) -0.0006(6) -0.0021(7) 0.0002(7)
C18 0.0837(13) 0.0395(9) 0.0766(13) 0.0132(9) -0.0060(12) -0.0070(9)
C19 0.0404(9) 0.0466(10) 0.0517(9) 0.0001(7) 0.0018(7) -0.0010(7)
C20 0.0436(11) 0.0816(15) 0.1177(19) 0.0075(10) -0.0185(12) -0.0039(14)
C21 0.0432(9) 0.0443(9) 0.0450(8) -0.0014(7) -0.0051(7) -0.0002(7)
C22A 0.126(6) 0.070(2) 0.0474(18) -0.010(3) -0.027(2) -0.0089(17)
C22B 0.126(6) 0.070(2) 0.0474(18) -0.010(3) -0.027(2) -0.0089(17)

loop_
_atom_type_symbol
_atom_type_description
_atom_type_scat_dispersion_real
_atom_type_scat_dispersion_imag
_atom_type_scat_source
C C 0.0181 0.0091 'International Tables Vol C Tables 4.2.6.8 and 6.1.1.4'
H H 0.0000 0.0000 'International Tables Vol C Tables 4.2.6.8 and 6.1.1.4'
O O 0.0492 0.0322 'International Tables Vol C Tables 4.2.6.8 and 6.1.1.4'
F F 0.0727 0.0534 'International Tables Vol C Tables 4.2.6.8 and 6.1.1.4'
Cl Cl 0.3639 0.7018 'International Tables Vol C Tables 4.2.6.8 and 6.1.1.4'
N N 0.0311 0.0180 'International Tables Vol C Tables 4.2.6.8 and 6.1.1.4'

loop_
_geom_angle_atom_site_label_1
_geom_angle_atom_site_label_2
_geom_angle_atom_site_label_3
_geom_angle_site_symmetry_1
_geom_angle_site_symmetry_3
_geom_angle
_geom_angle_publ_flag
C21 O2 C22B . . 112.1(5) ?
C21 O2 C22A . . 116.7(3) ?
C22B O2 C22A . . 28.9(4) ?
C19 O4 C20 . . 116.19(15) ?
C17 O6 C18 . . 115.25(14) ?
C7 N1 C10 . . 104.04(11) ?
C7 N1 H1 . . 109.1(12) ?
C10 N1 H1 . . 106.6(12) ?
F1 C1 C2 . . 117.99(17) ?
F1 C1 C6 . . 118.91(17) ?
C2 C1 C6 . . 123.10(16) ?
C1 C2 C3 . . 117.32(16) ?
C1 C2 H2 . . 121.3 ?
C3 C2 H2 . . 121.3 ?
C2 C3 C4 . . 122.85(15) ?
C2 C3 Cl1 . . 117.35(12) ?
C4 C3 Cl1 . . 119.79(12) ?
C3 C4 C5 . . 116.95(14) ?
C3 C4 C7 . . 120.33(13) ?
C5 C4 C7 . . 122.72(14) ?
C6 C5 C4 . . 121.88(16) ?
C6 C5 H5 . . 119.1 ?
C4 C5 H5 . . 119.1 ?
C1 C6 C5 . . 117.86(17) ?
C1 C6 H6 . . 121.1 ?
C5 C6 H6 . . 121.1 ?
N1 C7 C4 . . 115.18(12) ?
N1 C7 C8 . . 104.82(12) ?
C4 C7 C8 . . 115.45(12) ?
N1 C7 H7 . . 107.0 ?
C4 C7 H7 . . 107.0 ?
C8 C7 H7 . . 107.0 ?
C21 C8 C9 . . 113.13(12) ?
C21 C8 C7 . . 108.82(12) ?
C9 C8 C7 . . 101.43(11) ?
C21 C8 H8 . . 111.0 ?
C9 C8 H8 . . 111.0 ?
C7 C8 H8 . . 111.0 ?
C19 C9 C8 . . 113.72(13) ?
C19 C9 C10 . . 118.14(13) ?
C8 C9 C10 . . 104.80(12) ?
C19 C9 H9 . . 106.5 ?
C8 C9 H9 . . 106.5 ?
C10 C9 H9 . . 106.5 ?
N1 C10 C11 . . 109.71(12) ?
N1 C10 C17 . . 106.78(12) ?
C11 C10 C17 . . 111.80(12) ?
N1 C10 C9 . . 105.33(12) ?
C11 C10 C9 . . 109.94(12) ?
C17 C10 C9 . . 113.00(12) ?
C12 C11 C16 . . 117.72(15) ?
C12 C11 C10 . . 121.02(14) ?
C16 C11 C10 . . 121.26(14) ?
C13 C12 C11 . . 120.50(17) ?
C13 C12 H12 . . 119.7 ?
C11 C12 H12 . . 119.7 ?
C14 C13 C12 . . 120.89(17) ?
C14 C13 H13 . . 119.6 ?
C12 C13 H13 . . 119.6 ?
C15 C14 C13 . . 119.02(17) ?
C15 C14 H14 . . 120.5 ?
C13 C14 H14 . . 120.5 ?
C14 C15 C16 . . 120.55(18) ?
C14 C15 H15 . . 119.7 ?
C16 C15 H15 . . 119.7 ?
C15 C16 C11 . . 121.28(17) ?
C15 C16 H16 . . 119.4 ?
C11 C16 H16 . . 119.4 ?
O5 C17 O6 . . 124.68(14) ?
O5 C17 C10 . . 122.33(14) ?
O6 C17 C10 . . 112.97(13) ?
O6 C18 H18A . . 109.5 ?
O6 C18 H18B . . 109.5 ?
H18A C18 H18B . . 109.5 ?
O6 C18 H18C . . 109.5 ?
H18A C18 H18C . . 109.5 ?
H18B C18 H18C . . 109.5 ?
O3 C19 O4 . . 123.47(16) ?
O3 C19 C9 . . 126.67(16) ?
O4 C19 C9 . . 109.81(14) ?
O4 C20 H20A . . 109.5 ?
O4 C20 H20B . . 109.5 ?
H20A C20 H20B . . 109.5 ?
O4 C20 H20C . . 109.5 ?
H20A C20 H20C . . 109.5 ?
H20B C20 H20C . . 109.5 ?
O1 C21 O2 . . 124.03(15) ?
O1 C21 C8 . . 124.77(14) ?
O2 C21 C8 . . 111.13(13) ?
O2 C22A H22A . . 109.5 ?
O2 C22A H22B . . 109.5 ?
H22A C22A H22B . . 109.5 ?
O2 C22A H22C . . 109.5 ?
H22A C22A H22C . . 109.5 ?
H22B C22A H22C . . 109.5 ?
O2 C22B H22D . . 109.5 ?
O2 C22B H22E . . 109.5 ?
H22D C22B H22E . . 109.5 ?
O2 C22B H22F . . 109.5 ?
H22D C22B H22F . . 109.5 ?
H22E C22B H22F . . 109.5 ?

loop_
_geom_bond_atom_site_label_1
_geom_bond_atom_site_label_2
_geom_bond_site_symmetry_2
_geom_bond_distance
_geom_bond_publ_flag
Cl1 C3 . 1.7469(16) ?
F1 C1 . 1.366(2) ?
O1 C21 . 1.1987(19) ?
O2 C21 . 1.325(2) ?
O2 C22B . 1.490(7) ?
O2 C22A . 1.497(4) ?
O3 C19 . 1.195(2) ?
O4 C19 . 1.335(2) ?
O4 C20 . 1.454(2) ?
O5 C17 . 1.201(2) ?
O6 C17 . 1.3283(19) ?
O6 C18 . 1.448(2) ?
N1 C7 . 1.4645(18) ?
N1 C10 . 1.465(2) ?
N1 H1 . 0.855(18) ?
C1 C2 . 1.366(3) ?
C1 C6 . 1.373(3) ?
C2 C3 . 1.383(2) ?
C2 H2 . 0.9300 ?
C3 C4 . 1.386(2) ?
C4 C5 . 1.392(2) ?
C4 C7 . 1.508(2) ?
C5 C6 . 1.385(2) ?
C5 H5 . 0.9300 ?
C6 H6 . 0.9300 ?
C7 C8 . 1.559(2) ?
C7 H7 . 0.9800 ?
C8 C21 . 1.509(2) ?
C8 C9 . 1.552(2) ?
C8 H8 . 0.9800 ?
C9 C19 . 1.515(2) ?
C9 C10 . 1.597(2) ?
C9 H9 . 0.9800 ?
C10 C11 . 1.537(2) ?
C10 C17 . 1.540(2) ?
C11 C12 . 1.389(2) ?
C11 C16 . 1.390(2) ?
C12 C13 . 1.387(3) ?
C12 H12 . 0.9300 ?
C13 C14 . 1.375(3) ?
C13 H13 . 0.9300 ?
C14 C15 . 1.371(3) ?
C14 H14 . 0.9300 ?
C15 C16 . 1.379(2) ?
C15 H15 . 0.9300 ?
C16 H16 . 0.9300 ?
C18 H18A . 0.9600 ?
C18 H18B . 0.9600 ?
C18 H18C . 0.9600 ?
C20 H20A . 0.9600 ?
C20 H20B . 0.9600 ?
C20 H20C . 0.9600 ?
C22A H22A . 0.9600 ?
C22A H22B . 0.9600 ?
C22A H22C . 0.9600 ?
C22B H22D . 0.9600 ?
C22B H22E . 0.9600 ?
C22B H22F . 0.9600 ?

loop_
_geom_hbond_atom_site_label_D
_geom_hbond_atom_site_label_H
_geom_hbond_atom_site_label_A
_geom_hbond_site_symmetry_A
_geom_hbond_distance_DH
_geom_hbond_distance_HA
_geom_hbond_distance_DA
_geom_hbond_angle_DHA
C6 H6 O5 3_566 0.93 2.56 3.380(3) 147.2

loop_
_geom_torsion_atom_site_label_1
_geom_torsion_atom_site_label_2
_geom_torsion_atom_site_label_3
_geom_torsion_atom_site_label_4
_geom_torsion_site_symmetry_1
_geom_torsion_site_symmetry_2
_geom_torsion_site_symmetry_3
_geom_torsion_site_symmetry_4
_geom_torsion
_geom_torsion_publ_flag
F1 C1 C2 C3 . . . . -178.45(16) ?
C6 C1 C2 C3 . . . . 1.8(3) ?
C1 C2 C3 C4 . . . . 0.0(3) ?
C1 C2 C3 Cl1 . . . . -179.53(14) ?
C2 C3 C4 C5 . . . . -1.5(2) ?
Cl1 C3 C4 C5 . . . . 177.95(12) ?
C2 C3 C4 C7 . . . . 177.68(14) ?
Cl1 C3 C4 C7 . . . . -2.8(2) ?
C3 C4 C5 C6 . . . . 1.5(3) ?
C7 C4 C5 C6 . . . . -177.73(16) ?
F1 C1 C6 C5 . . . . 178.39(17) ?
C2 C1 C6 C5 . . . . -1.9(3) ?
C4 C5 C6 C1 . . . . 0.2(3) ?
C10 N1 C7 C4 . . . . 173.79(12) ?
C10 N1 C7 C8 . . . . 45.80(14) ?
C3 C4 C7 N1 . . . . 156.57(14) ?
C5 C4 C7 N1 . . . . -24.3(2) ?
C3 C4 C7 C8 . . . . -80.97(18) ?
C5 C4 C7 C8 . . . . 98.19(18) ?
N1 C7 C8 C21 . . . . 81.72(14) ?
C4 C7 C8 C21 . . . . -46.10(17) ?
N1 C7 C8 C9 . . . . -37.78(14) ?
C4 C7 C8 C9 . . . . -165.60(12) ?
C21 C8 C9 C19 . . . . 30.15(18) ?
C7 C8 C9 C19 . . . . 146.52(13) ?
C21 C8 C9 C10 . . . . -100.31(14) ?
C7 C8 C9 C10 . . . . 16.07(14) ?
C7 N1 C10 C11 . . . . 84.15(14) ?
C7 N1 C10 C17 . . . . -154.52(12) ?
C7 N1 C10 C9 . . . . -34.13(14) ?
C19 C9 C10 N1 . . . . -117.73(14) ?
C8 C9 C10 N1 . . . . 10.09(15) ?
C19 C9 C10 C11 . . . . 124.14(14) ?
C8 C9 C10 C11 . . . . -108.04(13) ?
C19 C9 C10 C17 . . . . -1.53(19) ?
C8 C9 C10 C17 . . . . 126.29(13) ?
N1 C10 C11 C12 . . . . 14.85(19) ?
C17 C10 C11 C12 . . . . -103.41(16) ?
C9 C10 C11 C12 . . . . 130.23(15) ?
N1 C10 C11 C16 . . . . -165.02(14) ?
C17 C10 C11 C16 . . . . 76.71(18) ?
C9 C10 C11 C16 . . . . -49.64(18) ?
C16 C11 C12 C13 . . . . 1.0(2) ?
C10 C11 C12 C13 . . . . -178.87(15) ?
C11 C12 C13 C14 . . . . -1.2(3) ?
C12 C13 C14 C15 . . . . -0.1(3) ?
C13 C14 C15 C16 . . . . 1.7(3) ?
C14 C15 C16 C11 . . . . -1.9(3) ?
C12 C11 C16 C15 . . . . 0.6(2) ?
C10 C11 C16 C15 . . . . -179.57(15) ?
C18 O6 C17 O5 . . . . 8.4(2) ?
C18 O6 C17 C10 . . . . -172.84(15) ?
N1 C10 C17 O5 . . . . 24.6(2) ?
C11 C10 C17 O5 . . . . 144.60(15) ?
C9 C10 C17 O5 . . . . -90.74(18) ?
N1 C10 C17 O6 . . . . -154.16(13) ?
C11 C10 C17 O6 . . . . -34.15(18) ?
C9 C10 C17 O6 . . . . 90.51(15) ?
C20 O4 C19 O3 . . . . 5.6(3) ?
C20 O4 C19 C9 . . . . -176.82(16) ?
C8 C9 C19 O3 . . . . -140.85(18) ?
C10 C9 C19 O3 . . . . -17.4(3) ?
C8 C9 C19 O4 . . . . 41.67(18) ?
C10 C9 C19 O4 . . . . 165.13(13) ?
C22B O2 C21 O1 . . . . -19.4(7) ?
C22A O2 C21 O1 . . . . 12.0(5) ?
C22B O2 C21 C8 . . . . 163.6(7) ?
C22A O2 C21 C8 . . . . -165.1(5) ?
C9 C8 C21 O1 . . . . 38.7(2) ?
C7 C8 C21 O1 . . . . -73.2(2) ?
C9 C8 C21 O2 . . . . -144.27(15) ?
C7 C8 C21 O2 . . . . 103.82(16) ?
